data_1570935
loop_
_publ_author_name
'Ikeshita, Masahiro'
'Ichinose, Miku'
'Tsuno, Takashi'

_publ_section_title
;
 Luminescent solvent-free liquids based on Schiff-base boron difluoride
 complexes with polyethylene glycol chains.
;
_journal_issue 9
_journal_name_full 'Soft matter'
_journal_page_first 2178
_journal_page_last 2184
_journal_paper_doi 10.1039/d3sm01590d
_journal_volume 20
_journal_year 2024
_chemical_formula_moiety 'C14 H14 B F2 N O2'
_chemical_formula_sum 'C14 H14 B F2 N O2'
_chemical_formula_weight 277.07
_space_group_crystal_system monoclinic
_space_group_IT_number 14
_space_group_name_Hall '-P 2yn'
_space_group_name_H-M_alt 'P 1 21/n 1'
_atom_sites_solution_hydrogens geom
_atom_sites_solution_primary dual
_audit_creation_date 2023-07-05
_audit_creation_method
;
Olex2 1.5
(compiled 2023.03.06 svn.rbb2c1857 for OlexSys, GUI svn.r6748)
;
_audit_update_record
;
2023-09-28 deposited with the CCDC.	2024-02-05 downloaded from the CCDC.
;
_cell_angle_alpha 90
_cell_angle_beta 113.886(8)
_cell_angle_gamma 90
_cell_formula_units_Z 4
_cell_length_a 9.7046(8)
_cell_length_b 15.3874(9)
_cell_length_c 9.7174(7)
_cell_measurement_reflns_used 2993
_cell_measurement_temperature 113.15
_cell_measurement_theta_max 30.2040
_cell_measurement_theta_min 2.5580
_cell_volume 1326.80(18)
_computing_cell_refinement 'CrysAlisPro 1.171.42.81a (Rigaku OD, 2023)'
_computing_data_collection 'CrysAlisPro 1.171.42.81a (Rigaku OD, 2023)'
_computing_data_reduction 'CrysAlisPro 1.171.42.81a (Rigaku OD, 2023)'
_computing_molecular_graphics 'Olex2 1.5 (Dolomanov et al., 2009)'
_computing_publication_material 'Olex2 1.5 (Dolomanov et al., 2009)'
_computing_structure_refinement 'SHELXL 2018/3 (Sheldrick, 2015)'
_computing_structure_solution 'SHELXT 2014/5 (Sheldrick, 2014)'
_diffrn_ambient_temperature 113.15
_diffrn_detector 'Hybrid Pixel Array Detector'
_diffrn_detector_area_resol_mean 10.0000
_diffrn_measured_fraction_theta_full 0.962
_diffrn_measured_fraction_theta_max 0.876
_diffrn_measurement_details
;
List of Runs (angles in degrees, time in seconds):

  # Type    Start    End  Width  t~exp~   \w     \q     \k     \f   Frames
#--------------------------------------------------------------------------
  1  \w    -12.00  33.00   0.50    2.11    --   20.00  54.00 -60.00   90
  2  \w    -74.00 106.00   0.50    2.11    --   20.00  54.00-150.00  360
  3  \w    -24.00   1.00   0.50    2.11    --   20.00  54.00 150.00   50
  4  \w     71.00  96.00   0.50    2.11    --   20.00  54.00 150.00   50
  5  \w    -26.00  -1.00   0.50    2.11    --   20.00  54.00   0.00   50
  6  \w    -69.00 -43.00   0.50    2.11    --   20.00  54.00 -60.00   52
;
_diffrn_measurement_device 'two-circle diffractometer'
_diffrn_measurement_device_type 'XtaLAB Mini II (JP)'
_diffrn_measurement_method '\w scans'
_diffrn_orient_matrix_type 'CrysAlisPro convention (1999,Acta A55,543-557)'
_diffrn_orient_matrix_UB_11 -0.0274000000
_diffrn_orient_matrix_UB_12 0.0165336000
_diffrn_orient_matrix_UB_13 -0.0744640000
_diffrn_orient_matrix_UB_21 -0.0071572000
_diffrn_orient_matrix_UB_22 -0.0429729000
_diffrn_orient_matrix_UB_23 -0.0284402000
_diffrn_orient_matrix_UB_31 -0.0747451000
_diffrn_orient_matrix_UB_32 -0.0019267000
_diffrn_orient_matrix_UB_33 -0.0045083000
_diffrn_radiation_monochromator graphite
_diffrn_radiation_probe x-ray
_diffrn_radiation_type 'Mo K\a'
_diffrn_radiation_wavelength 0.71073
_diffrn_reflns_av_R_equivalents 0.0198
_diffrn_reflns_av_unetI/netI 0.0315
_diffrn_reflns_Laue_measured_fraction_full 0.962
_diffrn_reflns_Laue_measured_fraction_max 0.876
_diffrn_reflns_limit_h_max 13
_diffrn_reflns_limit_h_min -11
_diffrn_reflns_limit_k_max 21
_diffrn_reflns_limit_k_min -21
_diffrn_reflns_limit_l_max 6
_diffrn_reflns_limit_l_min -13
_diffrn_reflns_number 7336
_diffrn_reflns_point_group_measured_fraction_full 0.962
_diffrn_reflns_point_group_measured_fraction_max 0.876
_diffrn_reflns_theta_full 25.000
_diffrn_reflns_theta_max 30.309
_diffrn_reflns_theta_min 2.502
_diffrn_source 'fine-focus sealed X-ray tube'
_diffrn_source_type 'Rigaku (Mo) X-ray Source'
_exptl_absorpt_coefficient_mu 0.110
_exptl_absorpt_correction_T_max 1.00000
_exptl_absorpt_correction_T_min 0.87984
_exptl_absorpt_correction_type multi-scan
_exptl_absorpt_process_details
;
CrysAlisPro 1.171.42.81a (Rigaku Oxford Diffraction, 2023)
Empirical absorption correction using spherical harmonics,
implemented in SCALE3 ABSPACK scaling algorithm.
;
_exptl_crystal_colour orange
_exptl_crystal_colour_primary orange
_exptl_crystal_density_diffrn 1.387
_exptl_crystal_description block
_exptl_crystal_F_000 576
_exptl_crystal_preparation CH2Cl2/EtOH
_exptl_crystal_size_max 0.981
_exptl_crystal_size_mid 0.525
_exptl_crystal_size_min 0.348
_refine_diff_density_max 0.312
_refine_diff_density_min -0.220
_refine_diff_density_rms 0.052
_refine_ls_extinction_method none
_refine_ls_goodness_of_fit_ref 1.084
_refine_ls_hydrogen_treatment constr
_refine_ls_matrix_type full
_refine_ls_number_parameters 182
_refine_ls_number_reflns 3483
_refine_ls_number_restraints 0
_refine_ls_restrained_S_all 1.084
_refine_ls_R_factor_all 0.0526
_refine_ls_R_factor_gt 0.0396
_refine_ls_shift/su_max 0.000
_refine_ls_shift/su_mean 0.000
_refine_ls_structure_factor_coef Fsqd
_refine_ls_weighting_details 'w=1/[\s^2^(Fo^2^)+(0.0604P)^2^+0.1367P] where P=(Fo^2^+2Fc^2^)/3'
_refine_ls_weighting_scheme calc
_refine_ls_wR_factor_gt 0.1063
_refine_ls_wR_factor_ref 0.1142
_reflns_Friedel_coverage 0.000
_reflns_number_gt 2725
_reflns_number_total 3483
_reflns_threshold_expression 'I > 2\s(I)'
_cod_data_source_file d3sm01590d2.cif
_cod_data_source_block exp_1030_auto
_cod_depositor_comments 'Adding full bibliography for 1570934--1570937.cif.'
_cod_database_code 1570935
_shelx_shelxl_version_number 2018/3
_chemical_oxdiff_formula C14H14BF2NO2
_shelx_space_group_comment
;
The symmetry employed for this shelxl refinement is uniquely defined
by the following loop, which should always be used as a source of
symmetry information in preference to the above space-group names.
They are only intended as comments.
;
_shelx_estimated_absorpt_t_max 0.963
_shelx_estimated_absorpt_t_min 0.900
_reflns_odcompleteness_completeness 94.70
_reflns_odcompleteness_iscentric 1
_reflns_odcompleteness_theta 26.32
_olex2_refinement_description
;
1.a Secondary CH2 refined with riding coordinates:
 C00E(H00B,H00C), C00I(H00E,H00I)
1.b Aromatic/amide H refined with riding coordinates:
 C007(H007), C00A(H00A), C10(H10), C00D(H00D), C00F(H00F), C00G(H00G),
 C00H(H00H)
1.c Idealised Me refined as rotating group:
 C00K(H00J,H00K,H00L)
;
_olex2_submission_special_instructions 'No special instructions were received'
_oxdiff_exptl_absorpt_empirical_details
;
Empirical correction (ABSPACK) includes:
- Absorption correction using spherical harmonics
- Frame scaling
;
_oxdiff_exptl_absorpt_empirical_full_max 1.135
_oxdiff_exptl_absorpt_empirical_full_min 0.854

loop_
_space_group_symop_operation_xyz
'x, y, z'
'-x+1/2, y+1/2, -z+1/2'
'-x, -y, -z'
'x-1/2, -y-1/2, z-1/2'

loop_
_atom_site_label
_atom_site_type_symbol
_atom_site_fract_x
_atom_site_fract_y
_atom_site_fract_z
_atom_site_U_iso_or_equiv
_atom_site_adp_type
_atom_site_occupancy
_atom_site_site_symmetry_order
_atom_site_calc_flag
_atom_site_refinement_flags_posn
_atom_site_refinement_flags_adp
_atom_site_refinement_flags_occupancy
_atom_site_disorder_assembly
_atom_site_disorder_group
F001 F 0.57337(8) 0.14247(5) 0.21153(8) 0.03086(19) Uani 1 1 d . . . . .
F002 F 0.58243(9) 0.11134(5) 0.44407(9) 0.0330(2) Uani 1 1 d . . . . .
O003 O 0.42633(9) 0.22320(5) 0.30047(9) 0.02417(19) Uani 1 1 d . . . . .
O004 O 0.85956(11) 0.35893(6) 0.28276(10) 0.0291(2) Uani 1 1 d . . . . .
N005 N 0.70047(10) 0.24273(6) 0.41622(10) 0.0196(2) Uani 1 1 d . . . . .
C006 C 0.53995(12) 0.32797(7) 0.49475(11) 0.0184(2) Uani 1 1 d . . . . .
C007 C 0.68273(12) 0.30867(7) 0.49088(11) 0.0189(2) Uani 1 1 d . . . . .
H007 H 0.766576 0.345036 0.544278 0.023 Uiso 1 1 calc R U . . .
C008 C 0.52065(13) 0.39462(7) 0.59003(12) 0.0192(2) Uani 1 1 d . . . . .
C009 C 0.41343(13) 0.28594(7) 0.38976(12) 0.0203(2) Uani 1 1 d . . . . .
C00A C 0.26651(13) 0.31159(8) 0.36935(13) 0.0252(2) Uani 1 1 d . . . . .
H00A H 0.181377 0.284371 0.294215 0.030 Uiso 1 1 calc R U . . .
C10 C 0.64271(13) 0.43739(8) 0.70407(12) 0.0235(2) Uani 1 1 d . . . . .
H10 H 0.743141 0.422645 0.720137 0.028 Uiso 1 1 calc R U . . .
C00C C 0.37195(13) 0.41724(7) 0.57075(12) 0.0219(2) Uani 1 1 d . . . . .
C00D C 0.24669(14) 0.37513(8) 0.45697(13) 0.0251(2) Uani 1 1 d . . . . .
H00D H 0.147362 0.391771 0.442032 0.030 Uiso 1 1 calc R U . . .
C00E C 0.84619(13) 0.22769(8) 0.40616(13) 0.0247(2) Uani 1 1 d . . . . .
H00B H 0.864493 0.164389 0.406283 0.030 Uiso 1 1 calc R U . . .
H00C H 0.928088 0.253155 0.495495 0.030 Uiso 1 1 calc R U . . .
C00F C 0.34941(15) 0.48159(8) 0.66336(14) 0.0275(3) Uani 1 1 d . . . . .
H00F H 0.249939 0.496722 0.650197 0.033 Uiso 1 1 calc R U . . .
C00G C 0.61724(15) 0.50018(8) 0.79198(14) 0.0290(3) Uani 1 1 d . . . . .
H00G H 0.700430 0.528872 0.867118 0.035 Uiso 1 1 calc R U . . .
C00H C 0.47032(16) 0.52237(8) 0.77218(14) 0.0308(3) Uani 1 1 d . . . . .
H00H H 0.454440 0.565594 0.834033 0.037 Uiso 1 1 calc R U . . .
C00I C 0.84922(14) 0.26755(8) 0.26511(14) 0.0260(3) Uani 1 1 d . . . . .
H00E H 0.936850 0.245216 0.248351 0.031 Uiso 1 1 calc R U . . .
H00I H 0.756314 0.251923 0.176851 0.031 Uiso 1 1 calc R U . . .
B00J B 0.56818(15) 0.17654(9) 0.34100(14) 0.0226(3) Uani 1 1 d . . . . .
C00K C 0.8555(2) 0.40051(10) 0.15013(18) 0.0439(4) Uani 1 1 d . . . . .
H00J H 0.759343 0.387734 0.065929 0.066 Uiso 1 1 calc R U . . .
H00K H 0.938596 0.378943 0.126772 0.066 Uiso 1 1 calc R U . . .
H00L H 0.865720 0.463457 0.166465 0.066 Uiso 1 1 calc R U . . .

loop_
_atom_site_aniso_label
_atom_site_aniso_U_11
_atom_site_aniso_U_22
_atom_site_aniso_U_33
_atom_site_aniso_U_23
_atom_site_aniso_U_13
_atom_site_aniso_U_12
F001 0.0306(4) 0.0343(4) 0.0296(4) -0.0121(3) 0.0141(3) -0.0037(3)
F002 0.0369(4) 0.0257(4) 0.0373(4) 0.0063(3) 0.0160(3) -0.0015(3)
O003 0.0201(4) 0.0269(4) 0.0232(4) -0.0072(3) 0.0064(3) -0.0029(3)
O004 0.0378(5) 0.0256(4) 0.0309(4) -0.0001(4) 0.0211(4) 0.0016(4)
N005 0.0185(5) 0.0224(5) 0.0174(4) 0.0018(4) 0.0066(3) 0.0006(3)
C006 0.0191(5) 0.0189(5) 0.0162(5) 0.0027(4) 0.0062(4) -0.0005(4)
C007 0.0186(5) 0.0208(5) 0.0150(4) 0.0031(4) 0.0044(4) -0.0004(4)
C008 0.0235(6) 0.0174(5) 0.0169(5) 0.0039(4) 0.0084(4) 0.0005(4)
C009 0.0213(6) 0.0208(5) 0.0184(5) 0.0008(4) 0.0076(4) -0.0018(4)
C00A 0.0185(6) 0.0282(6) 0.0272(6) -0.0014(5) 0.0077(4) -0.0040(4)
C10 0.0260(6) 0.0221(5) 0.0202(5) 0.0010(5) 0.0070(4) -0.0003(4)
C00C 0.0262(6) 0.0192(5) 0.0232(5) 0.0043(4) 0.0129(4) 0.0001(4)
C00D 0.0203(6) 0.0274(6) 0.0298(6) 0.0026(5) 0.0123(4) 0.0008(4)
C00E 0.0176(6) 0.0263(6) 0.0290(6) -0.0007(5) 0.0084(4) 0.0037(4)
C00F 0.0326(7) 0.0238(6) 0.0323(6) 0.0033(5) 0.0194(5) 0.0038(5)
C00G 0.0375(7) 0.0235(6) 0.0228(6) -0.0012(5) 0.0088(5) -0.0013(5)
C00H 0.0459(8) 0.0221(6) 0.0285(6) -0.0011(5) 0.0194(5) 0.0027(5)
C00I 0.0229(6) 0.0300(6) 0.0299(6) -0.0073(5) 0.0158(5) -0.0014(4)
B00J 0.0224(7) 0.0224(6) 0.0225(6) -0.0037(5) 0.0086(5) -0.0030(5)
C00K 0.0575(10) 0.0427(8) 0.0445(8) 0.0104(7) 0.0341(7) 0.0086(7)

loop_
_atom_type_symbol
_atom_type_description
_atom_type_scat_dispersion_real
_atom_type_scat_dispersion_imag
_atom_type_scat_source
C C 0.0033 0.0016 'International Tables Vol C Tables 4.2.6.8 and 6.1.1.4'
H H 0.0000 0.0000 'International Tables Vol C Tables 4.2.6.8 and 6.1.1.4'
B B 0.0013 0.0007 'International Tables Vol C Tables 4.2.6.8 and 6.1.1.4'
F F 0.0171 0.0103 'International Tables Vol C Tables 4.2.6.8 and 6.1.1.4'
N N 0.0061 0.0033 'International Tables Vol C Tables 4.2.6.8 and 6.1.1.4'
O O 0.0106 0.0060 'International Tables Vol C Tables 4.2.6.8 and 6.1.1.4'

loop_
_geom_angle_atom_site_label_1
_geom_angle_atom_site_label_2
_geom_angle_atom_site_label_3
_geom_angle
_geom_angle_site_symmetry_1
_geom_angle_site_symmetry_3
_geom_angle_publ_flag
C009 O003 B00J 120.42(9) . . ?
C00I O004 C00K 111.22(10) . . ?
C007 N005 C00E 120.48(10) . . ?
C007 N005 B00J 119.93(9) . . ?
C00E N005 B00J 119.55(9) . . ?
C007 C006 C008 122.83(10) . . ?
C009 C006 C007 117.28(10) . . ?
C009 C006 C008 119.55(10) . . ?
N005 C007 C006 121.67(10) . . ?
N005 C007 H007 119.2 . . ?
C006 C007 H007 119.2 . . ?
C10 C008 C006 123.22(10) . . ?
C10 C008 C00C 118.22(10) . . ?
C00C C008 C006 118.55(10) . . ?
O003 C009 C006 121.49(10) . . ?
O003 C009 C00A 117.68(10) . . ?
C006 C009 C00A 120.75(10) . . ?
C009 C00A H00A 119.9 . . ?
C00D C00A C009 120.20(11) . . ?
C00D C00A H00A 119.9 . . ?
C008 C10 H10 119.7 . . ?
C00G C10 C008 120.58(11) . . ?
C00G C10 H10 119.7 . . ?
C008 C00C C00D 119.50(10) . . ?
C00F C00C C008 119.89(11) . . ?
C00F C00C C00D 120.61(11) . . ?
C00A C00D C00C 121.33(11) . . ?
C00A C00D H00D 119.3 . . ?
C00C C00D H00D 119.3 . . ?
N005 C00E H00B 109.3 . . ?
N005 C00E H00C 109.3 . . ?
N005 C00E C00I 111.55(9) . . ?
H00B C00E H00C 108.0 . . ?
C00I C00E H00B 109.3 . . ?
C00I C00E H00C 109.3 . . ?
C00C C00F H00F 119.8 . . ?
C00H C00F C00C 120.42(12) . . ?
C00H C00F H00F 119.8 . . ?
C10 C00G H00G 119.5 . . ?
C10 C00G C00H 120.94(12) . . ?
C00H C00G H00G 119.5 . . ?
C00F C00H C00G 119.95(11) . . ?
C00F C00H H00H 120.0 . . ?
C00G C00H H00H 120.0 . . ?
O004 C00I C00E 108.64(9) . . ?
O004 C00I H00E 110.0 . . ?
O004 C00I H00I 110.0 . . ?
C00E C00I H00E 110.0 . . ?
C00E C00I H00I 110.0 . . ?
H00E C00I H00I 108.3 . . ?
F001 B00J F002 110.72(10) . . ?
F001 B00J O003 108.61(10) . . ?
F001 B00J N005 110.22(10) . . ?
F002 B00J O003 111.04(10) . . ?
F002 B00J N005 108.08(9) . . ?
O003 B00J N005 108.13(9) . . ?
O004 C00K H00J 109.5 . . ?
O004 C00K H00K 109.5 . . ?
O004 C00K H00L 109.5 . . ?
H00J C00K H00K 109.5 . . ?
H00J C00K H00L 109.5 . . ?
H00K C00K H00L 109.5 . . ?

loop_
_geom_bond_atom_site_label_1
_geom_bond_atom_site_label_2
_geom_bond_distance
_geom_bond_site_symmetry_2
_geom_bond_publ_flag
F001 B00J 1.3826(14) . ?
F002 B00J 1.3844(15) . ?
O003 C009 1.3373(13) . ?
O003 B00J 1.4582(16) . ?
O004 C00I 1.4151(15) . ?
O004 C00K 1.4251(16) . ?
N005 C007 1.2988(14) . ?
N005 C00E 1.4747(15) . ?
N005 B00J 1.5684(16) . ?
C006 C007 1.4324(16) . ?
C006 C008 1.4439(15) . ?
C006 C009 1.3972(15) . ?
C007 H007 0.9500 . ?
C008 C10 1.4146(16) . ?
C008 C00C 1.4211(16) . ?
C009 C00A 1.4138(16) . ?
C00A H00A 0.9500 . ?
C00A C00D 1.3604(17) . ?
C10 H10 0.9500 . ?
C10 C00G 1.3767(16) . ?
C00C C00D 1.4254(17) . ?
C00C C00F 1.4133(16) . ?
C00D H00D 0.9500 . ?
C00E H00B 0.9900 . ?
C00E H00C 0.9900 . ?
C00E C00I 1.5128(17) . ?
C00F H00F 0.9500 . ?
C00F C00H 1.3725(19) . ?
C00G H00G 0.9500 . ?
C00G C00H 1.4015(19) . ?
C00H H00H 0.9500 . ?
C00I H00E 0.9900 . ?
C00I H00I 0.9900 . ?
C00K H00J 0.9800 . ?
C00K H00K 0.9800 . ?
C00K H00L 0.9800 . ?

loop_
_geom_torsion_atom_site_label_1
_geom_torsion_atom_site_label_2
_geom_torsion_atom_site_label_3
_geom_torsion_atom_site_label_4
_geom_torsion
_geom_torsion_site_symmetry_1
_geom_torsion_site_symmetry_2
_geom_torsion_site_symmetry_3
_geom_torsion_site_symmetry_4
_geom_torsion_publ_flag
O003 C009 C00A C00D -179.97(10) . . . . ?
N005 C00E C00I O004 72.95(12) . . . . ?
C006 C008 C10 C00G -179.66(10) . . . . ?
C006 C008 C00C C00D -1.18(15) . . . . ?
C006 C008 C00C C00F 179.34(10) . . . . ?
C006 C009 C00A C00D -3.04(17) . . . . ?
C007 N005 C00E C00I -94.19(12) . . . . ?
C007 N005 B00J F001 148.59(10) . . . . ?
C007 N005 B00J F002 -90.30(12) . . . . ?
C007 N005 B00J O003 29.99(13) . . . . ?
C007 C006 C008 C10 -10.08(16) . . . . ?
C007 C006 C008 C00C 171.30(9) . . . . ?
C007 C006 C009 O003 7.27(15) . . . . ?
C007 C006 C009 C00A -169.54(10) . . . . ?
C008 C006 C007 N005 172.80(10) . . . . ?
C008 C006 C009 O003 -179.26(9) . . . . ?
C008 C006 C009 C00A 3.93(16) . . . . ?
C008 C10 C00G C00H 0.90(18) . . . . ?
C008 C00C C00D C00A 2.13(17) . . . . ?
C008 C00C C00F C00H -0.12(17) . . . . ?
C009 O003 B00J F001 -156.59(9) . . . . ?
C009 O003 B00J F002 81.44(13) . . . . ?
C009 O003 B00J N005 -36.98(13) . . . . ?
C009 C006 C007 N005 -13.96(15) . . . . ?
C009 C006 C008 C10 176.83(10) . . . . ?
C009 C006 C008 C00C -1.79(15) . . . . ?
C009 C00A C00D C00C -0.04(18) . . . . ?
C10 C008 C00C C00D -179.87(10) . . . . ?
C10 C008 C00C C00F 0.65(15) . . . . ?
C10 C00G C00H C00F -0.35(19) . . . . ?
C00C C008 C10 C00G -1.04(16) . . . . ?
C00C C00F C00H C00G -0.04(18) . . . . ?
C00D C00C C00F C00H -179.60(11) . . . . ?
C00E N005 C007 C006 176.04(9) . . . . ?
C00E N005 B00J F001 -33.64(14) . . . . ?
C00E N005 B00J F002 87.48(11) . . . . ?
C00E N005 B00J O003 -152.23(9) . . . . ?
C00F C00C C00D C00A -178.39(11) . . . . ?
B00J O003 C009 C006 20.63(16) . . . . ?
B00J O003 C009 C00A -162.47(10) . . . . ?
B00J N005 C007 C006 -6.21(15) . . . . ?
B00J N005 C00E C00I 88.05(12) . . . . ?
C00K O004 C00I C00E -177.17(11) . . . . ?
